data_7022871
loop_
_publ_author_name
'Johnson, Magnus T.'
'D\<zoli\'c, Zoran'
'Cetina, Mario'
'Lahtinen, Manu'
'Ahlquist, M\%arten S G'
'Rissanen, Kari'
'\"Ohrstr\"om, Lars'
'Wendt, Ola F.'

_publ_section_title
;
 Preparation of potentially porous, chiral organometallic materials
 through spontaneous resolution of pincer palladium conformers.
;
_journal_issue 23
_journal_name_full 'Dalton transactions (Cambridge, England : 2003)'
_journal_page_first 8484
_journal_page_last 8491
_journal_paper_doi 10.1039/c3dt50190f
_journal_volume 42
_journal_year 2013
_chemical_compound_source 'synthesis as described'
_chemical_formula_moiety 'C24 H43 Br P2 Pd'
_chemical_formula_sum 'C24 H43 Br P2 Pd'
_chemical_formula_weight 579.83
_chemical_melting_point xxx:xxx
_chemical_name_systematic
;
?
;
_space_group_IT_number 179
_symmetry_cell_setting hexagonal
_symmetry_Int_Tables_number 179
_symmetry_space_group_name_Hall 'P 65 2 (0 0 1)'
_symmetry_space_group_name_H-M 'P 65 2 2'
_atom_sites_solution_hydrogens geom
_atom_sites_solution_primary direct
_atom_sites_solution_secondary difmap
_audit_creation_date 2010-09-24T20:22:13-00:00
_audit_creation_method 'WinGX routine CIF_UPDATE'
_cell_angle_alpha 90
_cell_angle_beta 90
_cell_angle_gamma 120
_cell_formula_units_Z 6
_cell_length_a 16.5019(5)
_cell_length_b 16.5019(5)
_cell_length_c 19.6449(6)
_cell_measurement_reflns_used 6295
_cell_measurement_temperature 293(2)
_cell_measurement_theta_max 33.3297
_cell_measurement_theta_min 2.4647
_cell_volume 4632.9(2)
_computing_cell_refinement 'CrysAlis RED (Oxford Diffraction, 2006)'
_computing_data_collection 'CrysAlis CCD (Oxford Diffraction, 2006)'
_computing_data_reduction 'CrysAlis RED (Oxford Diffraction, 2006)'
_computing_molecular_graphics 'MERCURY (Macrae et al., 2006)'
_computing_publication_material 'WinGX publication routines (Farrugia, 1999)'
_computing_structure_refinement 'SHELXL-97 (Sheldrick, 2008)'
_computing_structure_solution 'SIR97 (Altomare et al., 1999)'
_diffrn_ambient_temperature 293(2)
_diffrn_detector_area_resol_mean 16.1829
_diffrn_measured_fraction_theta_full 0.999
_diffrn_measured_fraction_theta_max 0.999
_diffrn_measurement_device_type 'Xcalibur2 Diffractometer, Sapphire3'
_diffrn_measurement_method '\w scans'
_diffrn_radiation_monochromator graphite
_diffrn_radiation_type MoK\a
_diffrn_radiation_wavelength 0.71073
_diffrn_reflns_av_R_equivalents 0.0756
_diffrn_reflns_av_unetI/netI 0.055
_diffrn_reflns_limit_h_max 19
_diffrn_reflns_limit_h_min -19
_diffrn_reflns_limit_k_max 18
_diffrn_reflns_limit_k_min -19
_diffrn_reflns_limit_l_max 13
_diffrn_reflns_limit_l_min -23
_diffrn_reflns_number 29522
_diffrn_reflns_theta_full 24.98
_diffrn_reflns_theta_max 24.98
_diffrn_reflns_theta_min 2.47
_exptl_absorpt_coefficient_mu 2.005
_exptl_absorpt_correction_T_max 1.00000
_exptl_absorpt_correction_T_min 0.79784
_exptl_absorpt_correction_type multi-scan
_exptl_absorpt_process_details
;
CrysAlis RED, Oxford Diffraction Ltd.,
Version 1.171.31.5 (release 28-08-2006 CrysAlis171 .NET)
(compiled Aug 28 2006,13:05:05)
Empirical absorption correction using spherical harmonics,
implemented in SCALE3 ABSPACK scaling algorithm.
;
_exptl_crystal_colour colourless
_exptl_crystal_density_diffrn 1.247
_exptl_crystal_density_method 'not measured'
_exptl_crystal_description block
_exptl_crystal_F_000 1788
_exptl_crystal_size_max 0.30
_exptl_crystal_size_mid 0.30
_exptl_crystal_size_min 0.20
_refine_diff_density_max 0.616
_refine_diff_density_min -0.264
_refine_diff_density_rms 0.089
_refine_ls_abs_structure_details 'Flack H D (1983), Acta Cryst. A39, 876-881'
_refine_ls_abs_structure_Flack 0.02(2)
_refine_ls_extinction_method none
_refine_ls_goodness_of_fit_ref 1.008
_refine_ls_hydrogen_treatment constr
_refine_ls_matrix_type full
_refine_ls_number_parameters 135
_refine_ls_number_reflns 2733
_refine_ls_number_restraints 0
_refine_ls_restrained_S_all 1.008
_refine_ls_R_factor_all 0.0637
_refine_ls_R_factor_gt 0.0384
_refine_ls_shift/su_max 0.001
_refine_ls_shift/su_mean 0
_refine_ls_structure_factor_coef Fsqd
_refine_ls_weighting_details 'calc w=1/[\s^2^(Fo^2^)+(0.0644P)^2^+0.0000P] where P=(Fo^2^+2Fc^2^)/3'
_refine_ls_weighting_scheme calc
_refine_ls_wR_factor_gt 0.1076
_refine_ls_wR_factor_ref 0.1186
_reflns_number_gt 1971
_reflns_number_total 2733
_reflns_threshold_expression >2\s(I)
_cod_data_source_file c3dt50190f.txt
_cod_data_source_block 5.Hept
_cod_original_cell_volume 4632.8(2)
_cod_original_sg_symbol_Hall 'P 65 2 (001)'
_cod_database_code 7022871

loop_
_symmetry_equiv_pos_as_xyz
'x, y, z'
'-x, -y, z+1/2'
'-y, x-y, z+2/3'
'-x+y, -x, z+1/3'
'x-y, x, z+5/6'
'y, -x+y, z+1/6'
'x-y, -y, -z'
'-x, -x+y, -z+1/3'
'y, x, -z+2/3'
'-y, -x, -z+1/6'
'x, x-y, -z+5/6'
'-x+y, y, -z+1/2'

loop_
_atom_site_label
_atom_site_type_symbol
_atom_site_fract_x
_atom_site_fract_y
_atom_site_fract_z
_atom_site_U_iso_or_equiv
_atom_site_adp_type
_atom_site_occupancy
_atom_site_symmetry_multiplicity
_atom_site_calc_flag
_atom_site_refinement_flags
Pd1 Pd 0.41350(2) 0.82701(5) 0.25 0.0522(2) Uani 1 2 d S
Br1 Br 0.50176(4) 1.00353(7) 0.25 0.0807(4) Uani 1 2 d S
P1 P 0.27553(14) 0.80570(12) 0.29615(9) 0.0530(5) Uani 1 1 d .
C1 C 0.3427(3) 0.6854(6) 0.25 0.057(2) Uani 1 2 d S
C2 C 0.2600(5) 0.6338(5) 0.2875(3) 0.0597(18) Uani 1 1 d .
C3 C 0.2109(6) 0.5374(5) 0.2868(4) 0.070(2) Uani 1 1 d .
H3 H 0.1553 0.5047 0.3109 0.084 Uiso 1 1 calc R
C4 C 0.2449(3) 0.4899(7) 0.25 0.068(3) Uani 1 2 d S
H4 H 0.2124 0.4248 0.25 0.082 Uiso 1 2 calc SR
C5 C 0.2238(6) 0.6865(5) 0.3299(3) 0.0640(19) Uani 1 1 d .
H5A H 0.2414 0.6882 0.3772 0.077 Uiso 1 1 calc R
H5B H 0.1561 0.6554 0.3272 0.077 Uiso 1 1 calc R
C6 C 0.1929(6) 0.8008(6) 0.2289(3) 0.0667(19) Uani 1 1 d .
C7 C 0.1726(6) 0.7174(7) 0.1804(4) 0.093(3) Uani 1 1 d .
H7A H 0.2307 0.7242 0.1645 0.14 Uiso 1 1 calc R
H7B H 0.1363 0.7175 0.1422 0.14 Uiso 1 1 calc R
H7C H 0.1383 0.6595 0.2047 0.14 Uiso 1 1 calc R
C8 C 0.2391(7) 0.8908(6) 0.1873(4) 0.085(3) Uani 1 1 d .
H8A H 0.2517 0.9428 0.2161 0.128 Uiso 1 1 calc R
H8B H 0.1979 0.8864 0.1511 0.128 Uiso 1 1 calc R
H8C H 0.2966 0.8998 0.1683 0.128 Uiso 1 1 calc R
C9 C 0.0972(6) 0.7822(7) 0.2571(5) 0.098(3) Uani 1 1 d .
H9A H 0.059 0.7821 0.2203 0.147 Uiso 1 1 calc R
H9B H 0.1072 0.8304 0.289 0.147 Uiso 1 1 calc R
H9C H 0.0663 0.7225 0.2796 0.147 Uiso 1 1 calc R
C10 C 0.2799(5) 0.8769(5) 0.3717(4) 0.064(2) Uani 1 1 d .
C11 C 0.3625(6) 0.8896(6) 0.4136(4) 0.086(2) Uani 1 1 d .
H11A H 0.3527 0.8295 0.4272 0.129 Uiso 1 1 calc R
H11B H 0.3686 0.9262 0.4533 0.129 Uiso 1 1 calc R
H11C H 0.4186 0.9213 0.3868 0.129 Uiso 1 1 calc R
C12 C 0.2985(6) 0.9741(5) 0.3504(4) 0.081(3) Uani 1 1 d .
H12A H 0.3474 0.9997 0.3169 0.121 Uiso 1 1 calc R
H12B H 0.3174 1.0144 0.3894 0.121 Uiso 1 1 calc R
H12C H 0.2425 0.969 0.3315 0.121 Uiso 1 1 calc R
C13 C 0.1912(5) 0.8288(6) 0.4150(4) 0.078(2) Uani 1 1 d .
H13A H 0.1997 0.865 0.4554 0.117 Uiso 1 1 calc R
H13B H 0.1789 0.7674 0.4274 0.117 Uiso 1 1 calc R
H13C H 0.1394 0.8239 0.3894 0.117 Uiso 1 1 calc R

loop_
_atom_site_aniso_label
_atom_site_aniso_U_11
_atom_site_aniso_U_22
_atom_site_aniso_U_33
_atom_site_aniso_U_23
_atom_site_aniso_U_13
_atom_site_aniso_U_12
Pd1 0.0553(4) 0.0414(4) 0.0552(4) 0 0.0097(4) 0.0207(2)
Br1 0.0784(7) 0.0444(6) 0.1079(9) 0 0.0292(7) 0.0222(3)
P1 0.0554(12) 0.0470(11) 0.0521(9) 0.0062(8) 0.0112(9) 0.0223(10)
C1 0.064(5) 0.056(6) 0.050(5) 0 0.007(5) 0.028(3)
C2 0.073(5) 0.054(5) 0.049(4) 0.009(4) 0.005(4) 0.029(5)
C3 0.077(6) 0.043(5) 0.069(4) 0.009(4) 0.011(4) 0.015(4)
C4 0.080(6) 0.036(6) 0.073(6) 0 -0.003(6) 0.018(3)
C5 0.068(5) 0.054(5) 0.066(4) 0.014(4) 0.008(4) 0.028(4)
C6 0.074(6) 0.065(5) 0.057(4) 0.009(4) -0.001(4) 0.032(4)
C7 0.096(7) 0.104(7) 0.071(5) -0.004(5) -0.016(5) 0.043(6)
C8 0.106(7) 0.088(7) 0.063(5) 0.016(5) -0.001(5) 0.050(6)
C9 0.073(6) 0.125(8) 0.100(7) 0.006(7) -0.001(6) 0.052(6)
C10 0.072(5) 0.069(5) 0.051(4) -0.002(4) 0.012(4) 0.036(4)
C11 0.090(6) 0.093(6) 0.066(5) -0.024(5) -0.010(6) 0.038(5)
C12 0.089(7) 0.059(5) 0.096(6) -0.002(5) 0.017(5) 0.038(5)
C13 0.084(6) 0.085(6) 0.070(4) 0.009(5) 0.026(5) 0.045(5)

loop_
_atom_type_symbol
_atom_type_description
_atom_type_scat_dispersion_real
_atom_type_scat_dispersion_imag
_atom_type_scat_source
C C 0.0033 0.0016 'International Tables Vol C Tables 4.2.6.8 and 6.1.1.4'
H H 0 0 'International Tables Vol C Tables 4.2.6.8 and 6.1.1.4'
P P 0.1023 0.0942 'International Tables Vol C Tables 4.2.6.8 and 6.1.1.4'
Br Br -0.2901 2.4595 'International Tables Vol C Tables 4.2.6.8 and 6.1.1.4'
Pd Pd -0.9988 1.0072 'International Tables Vol C Tables 4.2.6.8 and 6.1.1.4'

loop_
_geom_angle_atom_site_label_1
_geom_angle_atom_site_label_2
_geom_angle_atom_site_label_3
_geom_angle
_geom_angle_site_symmetry_1
_geom_angle_site_symmetry_3
C1 Pd1 P1 82.42(19) . .
C1 Pd1 P1 82.42(19) . 12
P1 Pd1 P1 164.84(10) . 12
C1 Pd1 Br1 180 . .
P1 Pd1 Br1 97.58(5) . .
P1 Pd1 Br1 97.58(5) 12 .
C5 P1 C10 103.8(3) . .
C5 P1 C6 105.7(4) . .
C10 P1 C6 112.7(4) . .
C5 P1 Pd1 101.5(3) . .
C10 P1 Pd1 119.4(3) . .
C6 P1 Pd1 111.8(2) . .
C2 C1 C2 116.5(9) 12 .
C2 C1 Pd1 121.7(4) 12 .
C2 C1 Pd1 121.7(4) . .
C3 C2 C1 121.8(7) . .
C3 C2 C5 119.5(7) . .
C1 C2 C5 118.6(7) . .
C4 C3 C2 119.5(8) . .
C4 C3 H3 120.3 . .
C2 C3 H3 120.3 . .
C3 C4 C3 120.8(10) . 12
C3 C4 H4 119.6 . .
C3 C4 H4 119.6 12 .
C2 C5 P1 108.1(5) . .
C2 C5 H5A 110.1 . .
P1 C5 H5A 110.1 . .
C2 C5 H5B 110.1 . .
P1 C5 H5B 110.1 . .
H5A C5 H5B 108.4 . .
C8 C6 C9 110.4(7) . .
C8 C6 C7 108.3(6) . .
C9 C6 C7 107.1(7) . .
C8 C6 P1 109.8(6) . .
C9 C6 P1 113.7(5) . .
C7 C6 P1 107.4(5) . .
C6 C7 H7A 109.5 . .
C6 C7 H7B 109.5 . .
H7A C7 H7B 109.5 . .
C6 C7 H7C 109.5 . .
H7A C7 H7C 109.5 . .
H7B C7 H7C 109.5 . .
C6 C8 H8A 109.5 . .
C6 C8 H8B 109.5 . .
H8A C8 H8B 109.5 . .
C6 C8 H8C 109.5 . .
H8A C8 H8C 109.5 . .
H8B C8 H8C 109.5 . .
C6 C9 H9A 109.5 . .
C6 C9 H9B 109.5 . .
H9A C9 H9B 109.5 . .
C6 C9 H9C 109.5 . .
H9A C9 H9C 109.5 . .
H9B C9 H9C 109.5 . .
C11 C10 C13 109.3(6) . .
C11 C10 C12 107.9(7) . .
C13 C10 C12 109.6(6) . .
C11 C10 P1 105.5(5) . .
C13 C10 P1 112.9(5) . .
C12 C10 P1 111.4(5) . .
C10 C11 H11A 109.5 . .
C10 C11 H11B 109.5 . .
H11A C11 H11B 109.5 . .
C10 C11 H11C 109.5 . .
H11A C11 H11C 109.5 . .
H11B C11 H11C 109.5 . .
C10 C12 H12A 109.5 . .
C10 C12 H12B 109.5 . .
H12A C12 H12B 109.5 . .
C10 C12 H12C 109.5 . .
H12A C12 H12C 109.5 . .
H12B C12 H12C 109.5 . .
C10 C13 H13A 109.5 . .
C10 C13 H13B 109.5 . .
H13A C13 H13B 109.5 . .
C10 C13 H13C 109.5 . .
H13A C13 H13C 109.5 . .
H13B C13 H13C 109.5 . .

loop_
_geom_bond_atom_site_label_1
_geom_bond_atom_site_label_2
_geom_bond_distance
_geom_bond_site_symmetry_2
Pd1 C1 2.023(9) .
Pd1 P1 2.308(2) .
Pd1 P1 2.308(2) 12
Pd1 Br1 2.5227(13) .
P1 C5 1.832(7) .
P1 C10 1.871(7) .
P1 C6 1.871(7) .
C1 C2 1.403(8) 12
C1 C2 1.403(8) .
C2 C3 1.377(10) .
C2 C5 1.525(10) .
C3 C4 1.375(9) .
C3 H3 0.93 .
C4 C3 1.375(9) 12
C4 H4 0.93 .
C5 H5A 0.97 .
C5 H5B 0.97 .
C6 C8 1.523(10) .
C6 C9 1.553(11) .
C6 C7 1.565(11) .
C7 H7A 0.96 .
C7 H7B 0.96 .
C7 H7C 0.96 .
C8 H8A 0.96 .
C8 H8B 0.96 .
C8 H8C 0.96 .
C9 H9A 0.96 .
C9 H9B 0.96 .
C9 H9C 0.96 .
C10 C11 1.515(11) .
C10 C13 1.527(10) .
C10 C12 1.533(11) .
C11 H11A 0.96 .
C11 H11B 0.96 .
C11 H11C 0.96 .
C12 H12A 0.96 .
C12 H12B 0.96 .
C12 H12C 0.96 .
C13 H13A 0.96 .
C13 H13B 0.96 .
C13 H13C 0.96 .

loop_
_geom_torsion_atom_site_label_1
_geom_torsion_atom_site_label_2
_geom_torsion_atom_site_label_3
_geom_torsion_atom_site_label_4
_geom_torsion
_geom_torsion_site_symmetry_1
_geom_torsion_site_symmetry_4
C1 Pd1 P1 C5 21.6(2) . .
P1 Pd1 P1 C5 21.6(2) 12 .
Br1 Pd1 P1 C5 -158.4(2) . .
C1 Pd1 P1 C10 134.8(3) . .
P1 Pd1 P1 C10 134.8(3) 12 .
Br1 Pd1 P1 C10 -45.2(3) . .
C1 Pd1 P1 C6 -90.7(3) . .
P1 Pd1 P1 C6 -90.7(3) 12 .
Br1 Pd1 P1 C6 89.3(3) . .
P1 Pd1 C1 C2 165.2(3) . 12
P1 Pd1 C1 C2 -14.8(3) 12 12
P1 Pd1 C1 C2 -14.8(3) . .
P1 Pd1 C1 C2 165.2(3) 12 .
C2 C1 C2 C3 -1.0(5) 12 .
Pd1 C1 C2 C3 179.0(5) . .
C2 C1 C2 C5 179.3(7) 12 .
Pd1 C1 C2 C5 -0.7(7) . .
C1 C2 C3 C4 2.0(10) . .
C5 C2 C3 C4 -178.3(5) . .
C2 C3 C4 C3 -1.0(5) . 12
C3 C2 C5 P1 -159.0(6) . .
C1 C2 C5 P1 20.8(7) . .
C10 P1 C5 C2 -151.8(5) . .
C6 P1 C5 C2 89.4(6) . .
Pd1 P1 C5 C2 -27.4(5) . .
C5 P1 C6 C8 -168.0(5) . .
C10 P1 C6 C8 79.3(6) . .
Pd1 P1 C6 C8 -58.3(6) . .
C5 P1 C6 C9 67.8(7) . .
C10 P1 C6 C9 -44.9(7) . .
Pd1 P1 C6 C9 177.5(5) . .
C5 P1 C6 C7 -50.5(6) . .
C10 P1 C6 C7 -163.2(5) . .
Pd1 P1 C6 C7 59.2(6) . .
C5 P1 C10 C11 77.2(6) . .
C6 P1 C10 C11 -168.9(5) . .
Pd1 P1 C10 C11 -34.8(6) . .
C5 P1 C10 C13 -42.2(6) . .
C6 P1 C10 C13 71.7(6) . .
Pd1 P1 C10 C13 -154.2(4) . .
C5 P1 C10 C12 -166.0(6) . .
C6 P1 C10 C12 -52.1(7) . .
Pd1 P1 C10 C12 82.0(6) . .
